data_1539691
loop_
_publ_author_name
'Dascoulidou, A.'
'Schucht, F.'
'Jung, W.'
'Schuster, H.U.'

_publ_section_title
;
 Darstellung, Struktur und magnetische Eigemschaften von
 Redalka8-Mangan-Verbindungen A Mn X mit A= Mg, Ca, SR, Ba und X= Si, Ge,
 Sn
;
_journal_name_full 'Zeitschrift fuer Anorganische und Allgemeine Chemie'
_journal_page_first 119
_journal_page_last 123
_journal_volume 624
_journal_year 1998
_chemical_formula_sum 'Mn Sn Sr'
_chemical_name_systematic 'Sr Mn Sn'
_space_group_IT_number 129
_symmetry_space_group_name_Hall '-P 4a 2a'
_symmetry_space_group_name_H-M 'P 4/n m m :2'
_cell_angle_alpha 90
_cell_angle_beta 90
_cell_angle_gamma 90
_cell_formula_units_Z 2
_cell_length_a 4.65
_cell_length_b 4.65
_cell_length_c 7.74
_cell_volume 167.358
_citation_journal_id_ASTM ZAACAB
_cod_data_source_file Dascoulidou_ZAACAB_1998_1807.cif
_cod_data_source_block Mn1Sn1Sr1
_cod_original_cell_volume 167.3582
_cod_original_formula_sum 'Mn1 Sn1 Sr1'
_cod_database_code 1539691

loop_
_symmetry_equiv_pos_as_xyz
x,y,z
-y+1/2,x,z
-x+1/2,-y+1/2,z
y,-x+1/2,z
x+1/2,-y,-z
y+1/2,x+1/2,-z
-x,y+1/2,-z
-y,-x,-z
-x,-y,-z
y-1/2,-x,-z
x-1/2,y-1/2,-z
-y,x-1/2,-z
-x-1/2,y,z
-y-1/2,-x-1/2,z
x,-y-1/2,z
y,x,z

loop_
_atom_site_label
_atom_site_type_symbol
_atom_site_fract_x
_atom_site_fract_y
_atom_site_fract_z
_atom_site_occupancy
_atom_site_U_iso_or_equiv
Mn1 Mn 0.75 0.25 0.5 1 0.0
Sr1 Sr 0.25 0.25 0.1702 1 0.0
Sn1 Sn 0.25 0.25 0.7145 1 0.0
